data_4305142
loop_
_publ_author_name
'Marion Giraud'
'Eugen S. Andreiadis'
'Alexander S. Fisyuk'
'Renaud Demadrille'
'Daniel Imbert'
'Marinella Mazzanti'

_publ_contact_author
;
      Dr Marinella Mazzanti
      LCIB (UMR-E 3 CEA-UJF)
      DRFMC, CEA Grenoble
      17, rue des Martyrs
      38054 Grenoble cedex 9
;
_publ_section_title
;
Efficient Sensitization of Lanthanide Luminescence by Tetrazole-Based
Polydentate Ligands
;
_journal_name_full 'Inorganic Chemistry'
_journal_page_first 3952
_journal_page_last 3954
_journal_paper_doi 10.1021/ic8005663
_journal_volume 47
_journal_year 2008
_chemical_formula_sum 'C40 H38 Eu N23 O2'
_chemical_formula_weight 1024.89
_chemical_name_systematic
; 
 ? 
;
_space_group_IT_number 15
_symmetry_cell_setting monoclinic
_symmetry_space_group_name_Hall '-C 2yc'
_symmetry_space_group_name_H-M 'C 1 2/c 1'
_atom_sites_solution_hydrogens geom
_atom_sites_solution_primary direct
_atom_sites_solution_secondary difmap
_audit_creation_method SHELXL-97
_cell_angle_alpha 90.00
_cell_angle_beta 93.207(5)
_cell_angle_gamma 90.00
_cell_formula_units_Z 4
_cell_length_a 16.764(4)
_cell_length_b 18.295(5)
_cell_length_c 14.430(4)
_cell_measurement_temperature 293(2)
_cell_volume 4419(2)
_computing_cell_refinement 'Bruker SMART'
_computing_data_collection 'Bruker SMART'
_computing_data_reduction 'Bruker SAINT'
_computing_molecular_graphics 'Bruker SHELXTL'
_computing_publication_material 'Bruker SHELXTL'
_computing_structure_refinement 'SHELXL-97 (Sheldrick, 1997)'
_computing_structure_solution 'SHELXS-97 (Sheldrick, 1990)'
_diffrn_ambient_temperature 293(2)
_diffrn_measured_fraction_theta_full 0.934
_diffrn_measured_fraction_theta_max 0.934
_diffrn_measurement_device_type 'CCD area detector'
_diffrn_measurement_method 'phi and omega scans'
_diffrn_radiation_monochromator graphite
_diffrn_radiation_source 'fine-focus sealed tube'
_diffrn_radiation_type MoK\a
_diffrn_radiation_wavelength 0.71073
_diffrn_reflns_av_R_equivalents 0.0186
_diffrn_reflns_av_sigmaI/netI 0.0264
_diffrn_reflns_limit_h_max 21
_diffrn_reflns_limit_h_min -11
_diffrn_reflns_limit_k_max 24
_diffrn_reflns_limit_k_min -20
_diffrn_reflns_limit_l_max 14
_diffrn_reflns_limit_l_min -18
_diffrn_reflns_number 9808
_diffrn_reflns_theta_full 28.27
_diffrn_reflns_theta_max 28.27
_diffrn_reflns_theta_min 2.13
_exptl_absorpt_coefficient_mu 1.485
_exptl_absorpt_correction_T_max 0.7556
_exptl_absorpt_correction_T_min 0.5881
_exptl_absorpt_correction_type multi-scan
_exptl_crystal_colour white
_exptl_crystal_density_diffrn 1.541
_exptl_crystal_density_meas 0
_exptl_crystal_density_method 'not measured'
_exptl_crystal_description parallelepiped
_exptl_crystal_F_000 2072
_exptl_crystal_size_max 0.40
_exptl_crystal_size_mid 0.20
_exptl_crystal_size_min 0.20
_refine_diff_density_max 1.148
_refine_diff_density_min -0.509
_refine_diff_density_rms 0.099
_refine_ls_extinction_method none
_refine_ls_goodness_of_fit_ref 1.089
_refine_ls_hydrogen_treatment constr
_refine_ls_matrix_type full
_refine_ls_number_parameters 335
_refine_ls_number_reflns 5128
_refine_ls_number_restraints 17
_refine_ls_restrained_S_all 1.097
_refine_ls_R_factor_all 0.0360
_refine_ls_R_factor_gt 0.0317
_refine_ls_shift/su_max 0.003
_refine_ls_shift/su_mean 0.000
_refine_ls_structure_factor_coef Fsqd
_refine_ls_weighting_details 'calc w=1/[\s^2^(Fo^2^)+(0.0582P)^2^+6.1141P] where P=(Fo^2^+2Fc^2^)/3'
_refine_ls_weighting_scheme calc
_refine_ls_wR_factor_gt 0.0921
_refine_ls_wR_factor_ref 0.0956
_reflns_number_gt 4697
_reflns_number_total 5128
_reflns_threshold_expression >2sigma(I)
_cod_data_source_file ic8005663-file002_1.cif
_cod_data_source_block struc1
_cod_depositor_comments
;
The following automatic conversions were performed:
'_symmetry_cell_setting' value 'Monoclinic' changed to 'monoclinic'
according to '/home/saulius/struct/CIF-dictionaries/cif_core.dic'
dictionary named 'cif_core.dic' version 2.4.1 from 2010-06-29.

Automatic conversion script
Id: cif_fix_enum 1527 2010-12-29 10:47:43Z saulius 
;
_cod_database_code 4305142

loop_
_symmetry_equiv_pos_as_xyz
'x, y, z'
'-x, y, -z+1/2'
'x+1/2, y+1/2, z'
'-x+1/2, y+1/2, -z+1/2'
'-x, -y, -z'
'x, -y, z-1/2'
'-x+1/2, -y+1/2, -z'
'x+1/2, -y+1/2, z-1/2'

loop_
_atom_site_label
_atom_site_type_symbol
_atom_site_fract_x
_atom_site_fract_y
_atom_site_fract_z
_atom_site_U_iso_or_equiv
_atom_site_adp_type
_atom_site_occupancy
_atom_site_symmetry_multiplicity
_atom_site_calc_flag
_atom_site_refinement_flags
_atom_site_disorder_assembly
_atom_site_disorder_group
Eu1 Eu 0.5000 0.654132(10) 0.7500 0.03144(8) Uani 1 2 d S . .
N1 N 0.61660(15) 0.59581(15) 0.66395(19) 0.0406(6) Uani 1 1 d . . .
N2 N 0.69585(16) 0.60834(18) 0.6626(2) 0.0500(7) Uani 1 1 d . . .
N3 N 0.73195(18) 0.5467(2) 0.6442(2) 0.0572(8) Uani 1 1 d . . .
N4 N 0.67761(18) 0.49201(18) 0.6331(2) 0.0545(7) Uani 1 1 d . . .
N5 N 0.46885(14) 0.54054(15) 0.64353(17) 0.0373(5) Uani 1 1 d . . .
N6 N 0.35788(16) 0.64388(15) 0.65264(19) 0.0392(6) Uani 1 1 d . . .
N7 N 0.39401(16) 0.75795(15) 0.76449(18) 0.0397(5) Uani 1 1 d . . .
N8 N 0.50720(15) 0.72851(15) 0.90125(18) 0.0395(5) Uani 1 1 d . . .
N9 N 0.55245(17) 0.72729(17) 0.98242(19) 0.0471(7) Uani 1 1 d . . .
N10 N 0.5390(2) 0.7875(2) 1.0281(2) 0.0588(8) Uani 1 1 d . . .
N11 N 0.4861(2) 0.8302(2) 0.9784(3) 0.0613(9) Uani 1 1 d . . .
C1 C 0.60818(18) 0.52475(18) 0.6457(2) 0.0398(7) Uani 1 1 d . . .
C2 C 0.52830(19) 0.49270(18) 0.6313(2) 0.0405(7) Uani 1 1 d . . .
C3 C 0.5158(2) 0.4221(2) 0.5997(3) 0.0535(9) Uani 1 1 d . . .
H3 H 0.5584 0.3904 0.5923 0.064 Uiso 1 1 calc R . .
C4 C 0.4375(3) 0.4000(2) 0.5792(3) 0.0603(10) Uani 1 1 d . . .
H4 H 0.4266 0.3521 0.5610 0.072 Uiso 1 1 calc R . .
C5 C 0.3760(2) 0.4498(2) 0.5859(3) 0.0540(9) Uani 1 1 d . . .
H5 H 0.3234 0.4361 0.5706 0.065 Uiso 1 1 calc R . .
C6 C 0.39369(19) 0.52043(19) 0.6159(2) 0.0427(7) Uani 1 1 d . . .
C7 C 0.33444(18) 0.5804(2) 0.6133(2) 0.0441(7) Uani 1 1 d . . .
C8 C 0.2600(2) 0.5722(3) 0.5654(3) 0.0605(10) Uani 1 1 d . . .
H8 H 0.2450 0.5275 0.5389 0.073 Uiso 1 1 calc R . .
C9 C 0.2097(2) 0.6312(3) 0.5582(3) 0.0704(13) Uani 1 1 d . . .
H9 H 0.1601 0.6272 0.5263 0.084 Uiso 1 1 calc R . .
C10 C 0.2331(2) 0.6971(3) 0.5988(3) 0.0604(10) Uani 1 1 d . . .
H10 H 0.1999 0.7377 0.5939 0.072 Uiso 1 1 calc R . .
C11 C 0.30757(19) 0.7013(2) 0.6473(2) 0.0464(8) Uani 1 1 d . . .
C12 C 0.3320(2) 0.7671(2) 0.7006(2) 0.0456(7) Uani 1 1 d . . .
C13 C 0.2909(3) 0.8333(2) 0.6934(3) 0.0636(11) Uani 1 1 d . . .
H13 H 0.2502 0.8396 0.6476 0.076 Uiso 1 1 calc R . .
C14 C 0.3105(3) 0.8893(3) 0.7542(4) 0.0733(13) Uani 1 1 d . . .
H14 H 0.2846 0.9342 0.7483 0.088 Uiso 1 1 calc R . .
C15 C 0.3691(3) 0.8783(2) 0.8242(3) 0.0655(11) Uani 1 1 d . . .
H15 H 0.3815 0.9143 0.8682 0.079 Uiso 1 1 calc R . .
C16 C 0.4093(2) 0.81101(19) 0.8266(2) 0.0454(7) Uani 1 1 d . . .
C17 C 0.4680(2) 0.79170(18) 0.9011(2) 0.0425(7) Uani 1 1 d . . .
O1 O 0.7500 0.7500 0.5000 0.166(9) Uani 0.50 2 d SP . .
O2 O 0.7263(14) 0.7573(10) 0.407(2) 0.154(11) Uani 0.25 1 d P . .
O3 O 0.4255(13) 0.9990(13) 0.0806(15) 0.240(9) Uiso 0.50 1 d P . .
N21 N 0.5046(7) 0.8758(6) 0.2129(9) 0.137(5) Uani 0.50 1 d PD . .
C21 C 0.5766(9) 0.8431(10) 0.2585(14) 0.059(4) Uiso 0.25 1 d PD . 1
C22 C 0.5827(19) 0.7602(11) 0.275(2) 0.111(9) Uiso 0.25 1 d PD . 1
C23 C 0.4535(17) 0.8157(15) 0.2408(19) 0.110(10) Uiso 0.25 1 d PD . 1
C24 C 0.3791(15) 0.7830(17) 0.190(2) 0.092(8) Uiso 0.25 1 d PD . 1
C25 C 0.472(3) 0.9438(17) 0.173(2) 0.188(19) Uiso 0.25 1 d PD . 1
C26 C 0.5007(8) 0.9670(7) 0.0784(9) 0.045(3) Uiso 0.25 1 d PD . 1
C27 C 0.5852(14) 0.8738(17) 0.257(3) 0.148(15) Uiso 0.25 1 d PD . 2
C28 C 0.6234(18) 0.8099(19) 0.312(3) 0.119(12) Uiso 0.25 1 d PD . 2
C29 C 0.5203(12) 0.8000(8) 0.236(2) 0.087(7) Uiso 0.25 1 d PD . 2
C30 C 0.4584(15) 0.7387(11) 0.235(2) 0.096(7) Uiso 0.25 1 d PD . 2
C31 C 0.5230(15) 0.9495(10) 0.183(2) 0.122(10) Uiso 0.25 1 d PD . 2
C32 C 0.4490(13) 0.9870(13) 0.1408(17) 0.083(6) Uiso 0.25 1 d PD . 2

loop_
_atom_site_aniso_label
_atom_site_aniso_U_11
_atom_site_aniso_U_22
_atom_site_aniso_U_33
_atom_site_aniso_U_23
_atom_site_aniso_U_13
_atom_site_aniso_U_12
Eu1 0.02669(11) 0.03459(12) 0.03241(12) 0.000 -0.00391(7) 0.000
N1 0.0303(12) 0.0493(15) 0.0416(13) -0.0025(11) -0.0023(10) 0.0033(10)
N2 0.0333(13) 0.0633(19) 0.0533(16) -0.0013(14) 0.0026(12) 0.0005(12)
N3 0.0361(14) 0.073(2) 0.0628(19) -0.0021(16) 0.0008(13) 0.0125(14)
N4 0.0409(15) 0.0582(18) 0.0638(19) -0.0045(15) -0.0032(13) 0.0151(13)
N5 0.0323(11) 0.0428(13) 0.0360(12) -0.0048(11) -0.0051(10) 0.0016(10)
N6 0.0296(12) 0.0543(16) 0.0331(13) -0.0007(11) -0.0041(10) 0.0059(10)
N7 0.0391(13) 0.0419(14) 0.0379(13) 0.0022(11) 0.0002(10) 0.0074(11)
N8 0.0393(13) 0.0441(14) 0.0345(12) 0.0010(11) -0.0036(10) -0.0060(11)
N9 0.0460(15) 0.0571(17) 0.0375(14) 0.0019(12) -0.0058(12) -0.0138(13)
N10 0.0563(18) 0.076(2) 0.0438(16) -0.0101(15) -0.0024(14) -0.0190(17)
N11 0.065(2) 0.062(2) 0.057(2) -0.0179(16) 0.0054(17) -0.0102(17)
C1 0.0358(14) 0.0467(17) 0.0362(15) -0.0020(12) -0.0052(12) 0.0085(12)
C2 0.0400(15) 0.0425(16) 0.0381(15) -0.0038(13) -0.0050(12) 0.0060(13)
C3 0.054(2) 0.049(2) 0.057(2) -0.0118(16) -0.0046(16) 0.0088(16)
C4 0.066(2) 0.048(2) 0.066(2) -0.0168(18) -0.0025(19) -0.0062(18)
C5 0.0460(18) 0.060(2) 0.055(2) -0.0118(17) -0.0077(16) -0.0100(16)
C6 0.0359(14) 0.0537(19) 0.0377(15) -0.0071(13) -0.0051(12) -0.0023(13)
C7 0.0309(14) 0.064(2) 0.0369(15) -0.0065(14) -0.0044(12) 0.0023(13)
C8 0.0354(17) 0.086(3) 0.059(2) -0.025(2) -0.0108(15) 0.0029(17)
C9 0.0335(17) 0.114(4) 0.062(3) -0.021(2) -0.0168(17) 0.016(2)
C10 0.0400(18) 0.087(3) 0.053(2) -0.007(2) -0.0094(16) 0.0218(19)
C11 0.0360(15) 0.064(2) 0.0388(16) 0.0013(15) -0.0025(13) 0.0128(14)
C12 0.0411(16) 0.0526(19) 0.0430(17) 0.0044(14) 0.0000(13) 0.0139(14)
C13 0.060(2) 0.066(3) 0.063(3) 0.011(2) -0.005(2) 0.026(2)
C14 0.085(3) 0.053(2) 0.081(3) 0.005(2) -0.001(2) 0.028(2)
C15 0.078(3) 0.045(2) 0.073(3) -0.0079(19) 0.002(2) 0.015(2)
C16 0.0491(18) 0.0406(17) 0.0468(18) 0.0011(14) 0.0045(14) 0.0043(14)
C17 0.0435(16) 0.0416(16) 0.0427(16) -0.0032(13) 0.0040(13) -0.0079(13)
O1 0.28(3) 0.153(16) 0.069(8) -0.007(9) -0.002(12) 0.050(15)
O2 0.149(18) 0.072(11) 0.25(3) -0.063(15) 0.10(2) -0.065(12)
N21 0.125(10) 0.144(10) 0.148(14) 0.023(9) 0.067(11) 0.027(10)

loop_
_atom_type_symbol
_atom_type_description
_atom_type_scat_dispersion_real
_atom_type_scat_dispersion_imag
_atom_type_scat_source
C C 0.0033 0.0016 'International Tables Vol C Tables 4.2.6.8 and 6.1.1.4'
H H 0.0000 0.0000 'International Tables Vol C Tables 4.2.6.8 and 6.1.1.4'
N N 0.0061 0.0033 'International Tables Vol C Tables 4.2.6.8 and 6.1.1.4'
O O 0.0106 0.0060 'International Tables Vol C Tables 4.2.6.8 and 6.1.1.4'
Eu Eu -0.1578 3.6682 'International Tables Vol C Tables 4.2.6.8 and 6.1.1.4'

loop_
_geom_angle_atom_site_label_1
_geom_angle_atom_site_label_2
_geom_angle_atom_site_label_3
_geom_angle
_geom_angle_site_symmetry_1
_geom_angle_site_symmetry_3
_geom_angle_publ_flag
N8 Eu1 N8 116.04(12) 2_656 . ?
N8 Eu1 N1 79.20(8) 2_656 . ?
N8 Eu1 N1 128.44(8) . . ?
N8 Eu1 N1 128.44(8) 2_656 2_656 ?
N8 Eu1 N1 79.20(9) . 2_656 ?
N1 Eu1 N1 131.59(13) . 2_656 ?
N8 Eu1 N7 63.10(8) 2_656 2_656 ?
N8 Eu1 N7 71.56(8) . 2_656 ?
N1 Eu1 N7 74.22(9) . 2_656 ?
N1 Eu1 N7 150.12(9) 2_656 2_656 ?
N8 Eu1 N7 71.56(8) 2_656 . ?
N8 Eu1 N7 63.10(8) . . ?
N1 Eu1 N7 150.12(9) . . ?
N1 Eu1 N7 74.22(9) 2_656 . ?
N7 Eu1 N7 86.94(12) 2_656 . ?
N8 Eu1 N5 85.62(8) 2_656 . ?
N8 Eu1 N5 156.46(9) . . ?
N1 Eu1 N5 61.66(8) . . ?
N1 Eu1 N5 79.87(8) 2_656 . ?
N7 Eu1 N5 130.01(8) 2_656 . ?
N7 Eu1 N5 120.57(8) . . ?
N8 Eu1 N5 156.46(9) 2_656 2_656 ?
N8 Eu1 N5 85.62(8) . 2_656 ?
N1 Eu1 N5 79.87(8) . 2_656 ?
N1 Eu1 N5 61.66(8) 2_656 2_656 ?
N7 Eu1 N5 120.57(8) 2_656 2_656 ?
N7 Eu1 N5 130.00(8) . 2_656 ?
N5 Eu1 N5 75.00(12) . 2_656 ?
N8 Eu1 N6 66.24(8) 2_656 . ?
N8 Eu1 N6 118.44(8) . . ?
N1 Eu1 N6 112.78(8) . . ?
N1 Eu1 N6 63.64(8) 2_656 . ?
N7 Eu1 N6 126.25(8) 2_656 . ?
N7 Eu1 N6 60.62(8) . . ?
N5 Eu1 N6 59.95(8) . . ?
N5 Eu1 N6 112.99(8) 2_656 . ?
N8 Eu1 N6 118.45(8) 2_656 2_656 ?
N8 Eu1 N6 66.25(8) . 2_656 ?
N1 Eu1 N6 63.64(8) . 2_656 ?
N1 Eu1 N6 112.78(8) 2_656 2_656 ?
N7 Eu1 N6 60.63(8) 2_656 2_656 ?
N7 Eu1 N6 126.24(8) . 2_656 ?
N5 Eu1 N6 113.00(8) . 2_656 ?
N5 Eu1 N6 59.95(8) 2_656 2_656 ?
N6 Eu1 N6 172.04(12) . 2_656 ?
C1 N1 N2 104.9(3) . . ?
C1 N1 Eu1 114.8(2) . . ?
N2 N1 Eu1 134.7(2) . . ?
N3 N2 N1 108.8(3) . . ?
N2 N3 N4 110.1(3) . . ?
C1 N4 N3 103.8(3) . . ?
C2 N5 C6 118.0(3) . . ?
C2 N5 Eu1 117.90(19) . . ?
C6 N5 Eu1 122.8(2) . . ?
C7 N6 C11 118.9(3) . . ?
C7 N6 Eu1 120.6(2) . . ?
C11 N6 Eu1 120.4(2) . . ?
C16 N7 C12 118.4(3) . . ?
C16 N7 Eu1 118.4(2) . . ?
C12 N7 Eu1 122.1(2) . . ?
C17 N8 N9 105.5(3) . . ?
C17 N8 Eu1 117.4(2) . . ?
N9 N8 Eu1 136.1(2) . . ?
N10 N9 N8 108.4(3) . . ?
N9 N10 N11 110.1(3) . . ?
C17 N11 N10 104.4(3) . . ?
N4 C1 N1 112.5(3) . . ?
N4 C1 C2 126.9(3) . . ?
N1 C1 C2 120.3(3) . . ?
N5 C2 C3 123.5(3) . . ?
N5 C2 C1 113.5(3) . . ?
C3 C2 C1 122.7(3) . . ?
C2 C3 C4 117.8(3) . . ?
C5 C4 C3 119.6(4) . . ?
C4 C5 C6 119.1(3) . . ?
N5 C6 C5 121.6(3) . . ?
N5 C6 C7 114.8(3) . . ?
C5 C6 C7 123.4(3) . . ?
N6 C7 C8 122.3(3) . . ?
N6 C7 C6 116.8(3) . . ?
C8 C7 C6 120.8(3) . . ?
C9 C8 C7 118.7(4) . . ?
C8 C9 C10 119.6(4) . . ?
C9 C10 C11 119.0(4) . . ?
N6 C11 C10 121.6(4) . . ?
N6 C11 C12 116.9(3) . . ?
C10 C11 C12 121.4(3) . . ?
N7 C12 C13 120.9(4) . . ?
N7 C12 C11 115.6(3) . . ?
C13 C12 C11 123.3(3) . . ?
C14 C13 C12 119.9(4) . . ?
C13 C14 C15 119.4(4) . . ?
C14 C15 C16 117.8(4) . . ?
N7 C16 C15 123.2(3) . . ?
N7 C16 C17 114.5(3) . . ?
C15 C16 C17 122.2(3) . . ?
N8 C17 N11 111.6(3) . . ?
N8 C17 C16 121.6(3) . . ?
N11 C17 C16 126.7(3) . . ?
O2 O1 O2 180.0(15) . 7_666 ?
C32 O3 C26 66(2) . . ?
C32 O3 C25 22(2) . . ?
C26 O3 C25 55.2(10) . . ?
N21 N21 C23 68.8(13) 2_655 2_655 ?
N21 N21 C29 78.8(13) 2_655 . ?
C23 N21 C29 24.2(14) 2_655 . ?
N21 N21 C31 109.4(16) 2_655 . ?
C23 N21 C31 137(2) 2_655 . ?
C29 N21 C31 156.7(15) . . ?
N21 N21 C27 76(2) 2_655 . ?
C23 N21 C27 50.8(18) 2_655 . ?
C29 N21 C27 73.9(15) . . ?
C31 N21 C27 86.8(16) . . ?
N21 N21 C21 73.6(15) 2_655 . ?
C23 N21 C21 28.2(14) 2_655 . ?
C29 N21 C21 51.0(13) . . ?
C31 N21 C21 109.1(15) . . ?
C27 N21 C21 22.9(13) . . ?
N21 N21 C23 67.2(14) 2_655 . ?
C23 N21 C23 65(3) 2_655 . ?
C29 N21 C23 47.1(15) . . ?
C31 N21 C23 156.2(19) . . ?
C27 N21 C23 113.9(17) . . ?
C21 N21 C23 92.9(17) . . ?
N21 N21 C25 108.6(12) 2_655 . ?
C23 N21 C25 171(3) 2_655 . ?
C29 N21 C25 165(3) . . ?
C31 N21 C25 35(2) . . ?
C27 N21 C25 121(3) . . ?
C21 N21 C25 143(3) . . ?
C23 N21 C25 122(2) . . ?
N21 N21 C21 64.4(10) 2_655 2_655 ?
C23 N21 C21 89.7(19) 2_655 2_655 ?
C29 N21 C21 73.8(10) . 2_655 ?
C31 N21 C21 129.4(15) . 2_655 ?
C27 N21 C21 132.4(19) . 2_655 ?
C21 N21 C21 115.5(14) . 2_655 ?
C23 N21 C21 26.9(14) . 2_655 ?
C25 N21 C21 96.7(19) . 2_655 ?
N21 N21 C29 60.3(9) 2_655 2_655 ?
C23 N21 C29 43.8(17) 2_655 2_655 ?
C29 N21 C29 29.6(14) . 2_655 ?
C31 N21 C29 169.6(19) . 2_655 ?
C27 N21 C29 92.2(15) . 2_655 ?
C21 N21 C29 71.2(11) . 2_655 ?
C23 N21 C29 21.7(13) . 2_655 ?
C25 N21 C29 143(2) . 2_655 ?
C21 N21 C29 46.2(11) 2_655 2_655 ?
N21 N21 C27 62.7(15) 2_655 2_655 ?
C23 N21 C27 107(2) 2_655 2_655 ?
C29 N21 C27 94.4(15) . 2_655 ?
C31 N21 C27 108.7(18) . 2_655 ?
C27 N21 C27 138.3(12) . 2_655 ?
C21 N21 C27 129.3(19) . 2_655 ?
C23 N21 C27 47.9(19) . 2_655 ?
C25 N21 C27 78(2) . 2_655 ?
C21 N21 C27 21.2(12) 2_655 2_655 ?
C29 N21 C27 65.6(16) 2_655 2_655 ?
C23 C21 C24 79(2) 2_655 2_655 ?
C23 C21 N21 74(2) 2_655 . ?
C24 C21 N21 153.1(19) 2_655 . ?
C23 C21 C22 49.0(19) 2_655 . ?
C24 C21 C22 34.2(15) 2_655 . ?
N21 C21 C22 121.3(15) . . ?
C23 C21 N21 68.8(19) 2_655 2_655 ?
C24 C21 N21 124.2(19) 2_655 2_655 ?
N21 C21 N21 42.0(11) . 2_655 ?
C22 C21 N21 112.8(17) . 2_655 ?
C24 C22 C23 93(2) 2_655 2_655 ?
C24 C22 C21 71(2) 2_655 . ?
C23 C22 C21 26.6(17) 2_655 . ?
C21 C23 C22 104(3) 2_655 2_655 ?
C21 C23 N21 78(2) 2_655 2_655 ?
C22 C23 N21 164(3) 2_655 2_655 ?
C21 C23 N21 84(2) 2_655 . ?
C22 C23 N21 152(3) 2_655 . ?
N21 C23 N21 44.0(10) 2_655 . ?
C21 C23 C23 134(2) 2_655 2_655 ?
C22 C23 C23 121(2) 2_655 2_655 ?
N21 C23 C23 57.9(14) 2_655 2_655 ?
N21 C23 C23 56.9(17) . 2_655 ?
C21 C23 C24 74(3) 2_655 . ?
C22 C23 C24 35.6(17) 2_655 . ?
N21 C23 C24 151(3) 2_655 . ?
N21 C23 C24 129.3(18) . . ?
C23 C23 C24 149(3) 2_655 . ?
C22 C24 C21 75.0(18) 2_655 2_655 ?
C22 C24 C23 51.3(15) 2_655 . ?
C21 C24 C23 27.0(14) 2_655 . ?
N21 C25 C26 117.2(13) . . ?
N21 C25 O3 154(3) . . ?
C26 C25 O3 48.5(10) . . ?
O3 C26 C25 76.3(15) . . ?
N21 C27 C28 126.3(18) . . ?
N21 C27 N21 41.6(13) . 2_655 ?
C28 C27 N21 104(2) . 2_655 ?
N21 C27 C29 52.7(9) . . ?
C28 C27 C29 74.7(16) . . ?
N21 C27 C29 58.3(11) 2_655 . ?
C27 C28 C30 93.7(17) . 2_655 ?
C27 C28 C29 57.5(12) . . ?
C30 C28 C29 36.4(8) 2_655 . ?
C29 C29 C30 94(2) 2_655 2_655 ?
C29 C29 N21 88.1(12) 2_655 . ?
C30 C29 N21 171(3) 2_655 . ?
C29 C29 C30 54.3(16) 2_655 . ?
C30 C29 C30 62(3) 2_655 . ?
N21 C29 C30 125.8(15) . . ?
C29 C29 N21 62.3(13) 2_655 2_655 ?
C30 C29 N21 134(3) 2_655 2_655 ?
N21 C29 N21 40.9(10) . 2_655 ?
C30 C29 N21 116.1(16) . 2_655 ?
C29 C29 C27 117(3) 2_655 . ?
C30 C29 C27 118(2) 2_655 . ?
N21 C29 C27 53.4(8) . . ?
C30 C29 C27 170(3) . . ?
N21 C29 C27 56.1(16) 2_655 . ?
C29 C29 C28 117(5) 2_655 . ?
C30 C29 C28 71(2) 2_655 . ?
N21 C29 C28 100.4(15) . . ?
C30 C29 C28 129.9(17) . . ?
N21 C29 C28 85.0(18) 2_655 . ?
C27 C29 C28 47.7(9) . . ?
C29 C30 C30 68.9(19) 2_655 2_655 ?
C29 C30 C29 31.8(19) 2_655 . ?
C30 C30 C29 49.4(11) 2_655 . ?
C29 C30 C28 72.6(18) 2_655 2_655 ?
C30 C30 C28 138.1(10) 2_655 2_655 ?
C29 C30 C28 88.8(14) . 2_655 ?
N21 C31 C32 111.0(17) . . ?
O3 C32 C31 139(3) . . ?

loop_
_geom_bond_atom_site_label_1
_geom_bond_atom_site_label_2
_geom_bond_distance
_geom_bond_site_symmetry_2
_geom_bond_publ_flag
Eu1 N8 2.569(3) 2_656 ?
Eu1 N8 2.569(3) . ?
Eu1 N1 2.602(3) . ?
Eu1 N1 2.603(3) 2_656 ?
Eu1 N7 2.617(3) 2_656 ?
Eu1 N7 2.617(3) . ?
Eu1 N5 2.620(3) . ?
Eu1 N5 2.620(3) 2_656 ?
Eu1 N6 2.704(3) . ?
Eu1 N6 2.704(3) 2_656 ?
N1 C1 1.332(4) . ?
N1 N2 1.349(4) . ?
N2 N3 1.314(5) . ?
N3 N4 1.356(5) . ?
N4 C1 1.331(4) . ?
N5 C2 1.345(4) . ?
N5 C6 1.351(4) . ?
N6 C7 1.342(4) . ?
N6 C11 1.347(4) . ?
N7 C16 1.336(4) . ?
N7 C12 1.361(4) . ?
N8 C17 1.329(4) . ?
N8 N9 1.360(4) . ?
N9 N10 1.310(5) . ?
N10 N11 1.355(5) . ?
N11 C17 1.338(5) . ?
C1 C2 1.466(4) . ?
C2 C3 1.382(5) . ?
C3 C4 1.389(6) . ?
C4 C5 1.383(6) . ?
C5 C6 1.390(5) . ?
C6 C7 1.479(5) . ?
C7 C8 1.400(4) . ?
C8 C9 1.371(6) . ?
C9 C10 1.387(7) . ?
C10 C11 1.398(5) . ?
C11 C12 1.474(5) . ?
C12 C13 1.395(5) . ?
C13 C14 1.377(7) . ?
C14 C15 1.385(7) . ?
C15 C16 1.402(5) . ?
C16 C17 1.460(5) . ?
O1 O2 1.38(3) . ?
O1 O2 1.38(3) 7_666 ?
O3 C32 0.96(3) . ?
O3 C26 1.39(2) . ?
O3 C25 1.81(3) . ?
N21 N21 1.09(2) 2_655 ?
N21 C23 1.45(3) 2_655 ?
N21 C29 1.447(10) . ?
N21 C31 1.453(10) . ?
N21 C27 1.460(10) . ?
N21 C21 1.468(10) . ?
N21 C23 1.464(10) . ?
N21 C25 1.470(10) . ?
N21 C21 1.56(2) 2_655 ?
N21 C29 1.63(2) 2_655 ?
N21 C27 1.59(4) 2_655 ?
C21 C23 0.71(4) 2_655 ?
C21 C24 1.50(3) 2_655 ?
C21 C22 1.539(10) . ?
C21 N21 1.56(2) 2_655 ?
C22 C24 0.90(4) 2_655 ?
C22 C23 1.20(2) 2_655 ?
C23 C21 0.71(4) 2_655 ?
C23 C22 1.20(2) 2_655 ?
C23 N21 1.45(3) 2_655 ?
C23 C23 1.57(6) 2_655 ?
C23 C24 1.535(10) . ?
C24 C22 0.90(4) 2_655 ?
C24 C21 1.50(3) 2_655 ?
C25 C26 1.527(10) . ?
C27 C28 1.533(10) . ?
C27 N21 1.59(4) 2_655 ?
C27 C29 1.75(3) . ?
C28 C30 1.98(4) 2_655 ?
C28 C29 2.00(4) . ?
C29 C29 0.81(4) 2_655 ?
C29 C30 1.24(2) 2_655 ?
C29 C30 1.527(10) . ?
C29 N21 1.63(2) 2_655 ?
C30 C29 1.24(2) 2_655 ?
C30 C30 1.44(5) 2_655 ?
C30 C28 1.98(4) 2_655 ?
C31 C32 1.517(10) . ?
